data_2200660
loop_
_publ_author_name
'Coles, Simon J.'
'Granifo, Juan'
'Hursthouse, Michael B.'
'Osborne, Anthony G.'

_publ_section_title
;<i>mer</i>-Bis{2,6-bis[1-(4-<i>tert</i>-butylphenylimino)ethyl]pyridine}zinc(II)
 bis[tris(hexafluoroacetylacetonato)zincate(II)] diethyl ether hemisolvate
;
_journal_issue 11
_journal_name_full 'Acta Crystallographica Section E'
_journal_page_first m535
_journal_page_last m537
_journal_paper_doi 10.1107/S1600536801015458
_journal_volume 57
_journal_year 2001
_chemical_formula_iupac '[Zn (C29 H35 N3)2] [Zn (C5 H F6 O2)3]2, 0.5C4 H10 O'
_chemical_formula_moiety 'C88 H71 F36 N6 O12 Zn3, 0.5C4 H10 O'
_chemical_formula_sum 'C90 H76 F36 N6 O12.5 Zn3'
_chemical_formula_weight 2321.68
_space_group_IT_number 15
_symmetry_cell_setting monoclinic
_symmetry_space_group_name_Hall '-C 2yc'
_symmetry_space_group_name_H-M 'C 1 2/c 1'
_audit_creation_method 'WinGX routine CIF_UPDATE'
_cell_angle_alpha 90
_cell_angle_beta 110.969(10)
_cell_angle_gamma 90
_cell_formula_units_Z 8
_cell_length_a 42.138(2)
_cell_length_b 19.4444(10)
_cell_length_c 26.255(2)
_cell_measurement_reflns_used 26256
_cell_measurement_temperature 150(2)
_cell_measurement_theta_max 25.14
_cell_measurement_theta_min 1.81
_cell_volume 20087(2)
_computing_cell_refinement MADNES
_computing_data_collection 'MADNES (Pflugrath & Messerschmidt, 1989)'
_computing_data_reduction MADNES
_computing_molecular_graphics 'PLATON (Spek, 1990)'
_computing_structure_refinement 'SHELXL97 (Sheldrick, 1997)'
_computing_structure_solution 'SHELXS97 (Sheldrick, 1997)'
_diffrn_measured_fraction_theta_full .779
_diffrn_measured_fraction_theta_max .779
_diffrn_measurement_device_type 'Nonius FAST TV area-detector'
_diffrn_measurement_method '\f and \w'
_diffrn_radiation_source 'Nonius FR591 rotating anode'
_diffrn_radiation_type MoK\a
_diffrn_radiation_wavelength .71069
_diffrn_reflns_av_R_equivalents .0736
_diffrn_reflns_limit_h_max 49
_diffrn_reflns_limit_h_min -47
_diffrn_reflns_limit_k_max 22
_diffrn_reflns_limit_k_min -11
_diffrn_reflns_limit_l_max 30
_diffrn_reflns_limit_l_min -30
_diffrn_reflns_number 26256
_diffrn_reflns_theta_full 25.14
_diffrn_reflns_theta_max 25.14
_diffrn_reflns_theta_min 1.81
_exptl_absorpt_coefficient_mu .838
_exptl_absorpt_correction_T_max .8371
_exptl_absorpt_correction_T_min .758
_exptl_absorpt_correction_type refdelf
_exptl_absorpt_process_details '(DIFABS; Walker & Stuart, 1983)'
_exptl_crystal_colour yellow
_exptl_crystal_density_diffrn 1.535
_exptl_crystal_density_method 'not measured'
_exptl_crystal_description block
_exptl_crystal_F_000 9376
_exptl_crystal_size_max .35
_exptl_crystal_size_mid .22
_exptl_crystal_size_min .22
_refine_diff_density_max 1.035
_refine_diff_density_min -.828
_refine_ls_extinction_method none
_refine_ls_goodness_of_fit_ref .758
_refine_ls_hydrogen_treatment mixed
_refine_ls_matrix_type fullcycle
_refine_ls_number_parameters 1348
_refine_ls_number_reflns 14012
_refine_ls_number_restraints 30
_refine_ls_restrained_S_all 4.353
_refine_ls_R_factor_gt .0612
_refine_ls_shift/su_max 1.002
_refine_ls_structure_factor_coef Fsqd
_refine_ls_weighting_details 'calc w = 1/[\s^2^(Fo^2^)+(0.0364P)^2^] where P = (Fo^2^+2Fc^2^)/3'
_refine_ls_weighting_scheme calc
_refine_ls_wR_factor_ref .129
_reflns_number_gt 6038
_reflns_number_total 14012
_reflns_threshold_expression I>2\s(I)
_cod_data_source_file cv6059.cif
_cod_data_source_block I
_cod_depositor_comments
;
The following automatic conversions were performed:
'_symmetry_cell_setting' value 'Monoclinic' changed to 'monoclinic'
according to '/home/saulius/struct/CIF-dictionaries/cif_core.dic'
dictionary named 'cif_core.dic' version 2.4.1 from 2010-06-29.

Automatic conversion script
Id: cif_fix_enum 1527 2010-12-29 10:47:43Z saulius 

The following automatic conversions were performed:

'_symmetry_cell_setting' value 'Monoclinic' changed to 'monoclinic'
according to /home/saulius/struct/CIF-dictionaries/cif_core.dic
dictionary named 'cif_core.dic' version 2.4.1 from 2010-06-29.

Automatic conversion script
Id: cif_fix_values 1715 2011-07-08 13:25:40Z adriana 
;
_cod_original_cell_volume 20088(2)
_cod_original_sg_symbol_H-M 'C 2/c'
_cod_original_formula_sum 'C90 H76 F36 N6 O12.50 Zn3'
_cod_database_code 2200660

loop_
_symmetry_equiv_pos_as_xyz
'x, y, z'
'-x, y, -z+1/2'
'x+1/2, y+1/2, z'
'-x+1/2, y+1/2, -z+1/2'
'-x, -y, -z'
'x, -y, z-1/2'
'-x+1/2, -y+1/2, -z'
'x+1/2, -y+1/2, z-1/2'

loop_
_atom_site_label
_atom_site_fract_x
_atom_site_fract_y
_atom_site_fract_z
_atom_site_U_iso_or_equiv
_atom_site_adp_type
_atom_site_calc_flag
_atom_site_refinement_flags
_atom_site_occupancy
_atom_site_disorder_assembly
_atom_site_disorder_group
_atom_site_type_symbol
Zn1 .12518(10) .2856(2) .13642(18) .0241(12) Uani d . 1 . . Zn
Zn2 .07644(12) .2932(2) .4155(2) .0328(13) Uani d . 1 . . Zn
Zn3 .25176(12) .5521(2) .4847(2) .0375(14) Uani d . 1 . . Zn
F1 .0963(9) .4385(17) .2887(14) .119(13) Uani d . 1 . . F
F2 .0461(9) .4090(15) .2416(11) .112(13) Uani d . 1 . . F
F3 .0562(9) .5089(14) .2791(12) .109(12) Uani d . 1 . . F
F4 -.0253(8) .4202(18) .3979(18) .133(15) Uani d . 1 . . F
F5 -.0025(9) .5110(15) .4009(19) .158(19) Uani d . 1 . . F
F6 .0105(11) .447(2) .4674(15) .19(2) Uani d . 1 . . F
F7 .1764(8) .3889(15) .5354(14) .110(12) Uani d . 1 . . F
F8 .1603(8) .3615(17) .5954(14) .111(12) Uani d . 1 . . F
F9 .1911(7) .2932(13) .5762(15) .106(13) Uani d . 1 . . F
F10 .0566(7) .1551(13) .5551(12) .078(9) Uani d . 1 . . F
F11 .1072(8) .135(2) .5846(14) .151(17) Uani d . 1 . . F
F12 .0791(10) .0883(16) .515(2) .17(2) Uani d . 1 . . F
F13 .0093(8) .1070(17) .3844(16) .130(14) Uani d . 1 . . F
F14 .0364(6) .0387(12) .3553(11) .061(8) Uani d . 1 . . F
F15 .0047(6) .1144(13) .3049(11) .074(9) Uani d . 1 . . F
F16 .1691(8) .140(2) .4669(15) .149(16) Uani d . 1 . . F
F17 .1678(7) .1675(14) .3876(16) .111(13) Uani d . 1 . . F
F18 .1482(9) .0779(15) .4038(14) .113(12) Uani d . 1 . . F
F19 .2987(6) .4511(14) .6590(10) .073(9) Uani d . 1 . . F
F20 .2466(7) .4522(15) .6468(11) .082(10) Uani d . 1 . . F
F21 .2700(7) .3585(12) .6390(10) .070(8) Uani d . 1 . . F
F22 .2360(6) .3492(12) .3889(10) .063(8) Uani d . 1 . . F
F23 .2110(6) .3033(12) .4378(10) .068(9) Uani d . 1 . . F
F24 .2641(7) .2903(12) .4580(11) .082(10) Uani d . 1 . . F
F25 .2969(8) .7612(13) .5867(13) .096(11) Uani d . 1 . . F
F26 .3332(6) .7011(15) .6464(12) .097(11) Uani d . 1 . . F
F27 .2815(6) .6889(14) .6334(11) .080(9) Uani d . 1 . . F
F28 .3858(6) .5426(13) .5682(10) .065(8) Uani d . 1 . . F
F29 .3696(6) .5873(12) .4881(11) .068(8) Uani d . 1 . . F
F30 .3595(6) .4821(12) .4980(11) .066(8) Uani d . 1 . . F
F31 .1178(6) .5557(17) .3817(13) .107(12) Uani d . 1 . . F
F32 .1409(7) .4935(17) .4519(14) .115(13) Uani d . 1 . . F
F33 .1359(7) .6004(18) .4616(14) .108(12) Uani d . 1 . . F
F34 .1828(10) .594(3) .2750(14) .24(3) Uani d . 1 . . F
F35 .2191(15) .6609(19) .3074(16) .193(14) Uani d U 1 . . F
F36 .2293(13) .566(2) .2990(16) .171(15) Uani d U 1 . . F
O1 .0767(7) .3565(12) .3521(10) .041(8) Uani d . 1 . . O
O2 .0393(6) .3568(13) .4228(12) .047(8) Uani d . 1 . . O
O3 .1159(6) .3371(12) .4781(11) .040(8) Uani d . 1 . . O
O4 .0700(6) .2308(14) .4751(11) .050(9) Uani d . 1 . . O
O5 .1140(6) .2364(12) .4010(10) .035(7) Uani d . 1 . . O
O6 .0448(6) .2170(13) .3638(11) .043(8) Uani d . 1 . . O
O7 .2607(7) .5078(13) .5597(11) .040(8) Uani d . 1 . . O
O8 .2430(6) .4558(12) .4499(11) .040(8) Uani d . 1 . . O
O9 .2691(6) .6410(12) .5297(11) .042(8) Uani d . 1 . . O
O10 .3015(6) .5437(13) .4845(11) .045(8) Uani d . 1 . . O
O11 .2009(6) .5653(13) .4734(11) .045(8) Uani d . 1 . . O
O12 .2395(6) .5909(13) .4081(12) .050(9) Uani d . 1 . . O
N1 .1557(7) .3000(14) .2234(12) .025(8) Uani d . 1 . . N
N2 .0917(7) .2777(14) .1773(11) .023(8) Uani d . 1 . . N
N3 .0763(7) .2737(14) .0733(11) .021(8) Uani d . 1 . . N
N4 .1344(7) .3892(14) .1119(12) .023(8) Uani d . 1 . . N
N5 .1633(7) .2712(14) .1074(11) .022(8) Uani d . 1 . . N
N6 .1366(7) .1693(15) .1432(12) .026(8) Uani d . 1 . . N
C1 .1912(10) .317(2) .2415(16) .029(11) Uani d . 1 . . C
C2 .2146(10) .265(2) .2538(18) .043(13) Uani d . 1 . . C
H2 .2077 .2187 .2516 .051 Uiso calc R 1 . . H
C3 .2486(10) .283(2) .2696(18) .045(13) Uani d . 1 . . C
H3 .2648 .2464 .2777 .054 Uiso calc R 1 . . H
C4 .2602(10) .348(2) .2741(16) .032(11) Uani d . 1 . . C
C5 .2364(11) .397(2) .261(2) .057(16) Uani d . 1 . . C
H5 .2433 .4441 .2631 .068 Uiso calc R 1 . . H
C6 .2019(11) .382(2) .2446(19) .050(14) Uani d . 1 . . C
H6 .1858 .4186 .2355 .06 Uiso calc R 1 . . H
C7 .2978(10) .368(2) .2953(18) .037(12) Uani d . 1 . . C
C8 .3064(10) .394(2) .3538(17) .049(14) Uani d . 1 . . C
H8A .3033 .3572 .3769 .074 Uiso calc R 1 . . H
H8B .2913 .4326 .3536 .074 Uiso calc R 1 . . H
H8C .33 .41 .3681 .074 Uiso calc R 1 . . H
C9 .3044(10) .424(2) .2598(19) .058(15) Uani d . 1 . . C
H9A .2976 .4081 .2221 .087 Uiso calc R 1 . . H
H9B .3286 .4358 .2735 .087 Uiso calc R 1 . . H
H9C .2911 .4652 .2612 .087 Uiso calc R 1 . . H
C10 .3205(9) .3047(19) .2950(18) .046(13) Uani d . 1 . . C
H10A .3441 .3197 .3046 .069 Uiso calc R 1 . . H
H10B .3126 .284 .2586 .069 Uiso calc R 1 . . H
H10C .3191 .2707 .3217 .069 Uiso calc R 1 . . H
C11 .1404(9) .2957(19) .2560(15) .029(10) Uani d . 1 . . C
C12 .1551(10) .309(2) .3163(16) .059(15) Uani d . 1 . . C
H12A .1653 .2671 .3355 .088 Uiso calc R 1 . . H
H12B .1371 .3249 .3289 .088 Uiso calc R 1 . . H
H12C .1726 .3452 .3237 .088 Uiso calc R 1 . . H
C13 .1039(9) .2775(18) .2317(15) .026(10) Uani d . 1 . . C
C14 .0833(10) .261(2) .2608(17) .037(11) Uani d . 1 . . C
H14 .0919 .2606 .2995 .044 Uiso calc R 1 . . H
C15 .0496(11) .246(2) .2315(17) .040(12) Uani d . 1 . . C
H15 .0348 .2334 .2501 .048 Uiso calc R 1 . . H
C16 .0372(10) .2486(19) .1747(18) .034(11) Uani d . 1 . . C
H16 .0138 .2407 .1543 .041 Uiso calc R 1 . . H
C17 .0599(9) .2630(18) .1488(15) .025(10) Uani d . 1 . . C
C18 .0512(9) .2632(17) .0880(15) .024(10) Uani d . 1 . . C
C19 .0154(9) .2476(19) .0520(15) .036(11) Uani d . 1 . . C
H19A .0001 .2828 .0571 .054 Uiso calc R 1 . . H
H19B .0088 .2024 .0615 .054 Uiso calc R 1 . . H
H19C .0137 .2473 .0138 .054 Uiso calc R 1 . . H
C20 .0717(8) .2759(19) .0169(15) .022(10) Uani d . 1 . . C
C21 .0557(9) .3296(19) -.0164(15) .030(11) Uani d . 1 . . C
H21 .0472 .3669 -.0017 .036 Uiso calc R 1 . . H
C22 .0518(10) .330(2) -.0709(16) .038(12) Uani d . 1 . . C
H22 .0401 .3674 -.093 .046 Uiso calc R 1 . . H
C23 .0641(9) .279(2) -.0943(16) .033(11) Uani d . 1 . . C
C24 .0820(12) .227(2) -.0592(17) .056(14) Uani d . 1 . . C
H24 .0915 .1903 -.0733 .067 Uiso calc R 1 . . H
C25 .0862(11) .226(2) -.0049(17) .047(13) Uani d . 1 . . C
H25 .0995 .1913 .018 .056 Uiso calc R 1 . . H
C26 .0586(11) .275(2) -.1552(17) .046(13) Uani d . 1 . . C
C27 .0411(11) .340(2) -.1856(17) .061(15) Uani d . 1 . . C
H27A .0188 .3455 -.1823 .091 Uiso calc R 1 . . H
H27B .0383 .3366 -.2242 .091 Uiso calc R 1 . . H
H27C .0551 .3807 -.1697 .091 Uiso calc R 1 . . H
C28 .0925(10) .267(2) -.1628(17) .059(15) Uani d . 1 . . C
H28A .0886 .2611 -.2016 .089 Uiso calc R 1 . . H
H28B .1045 .2271 -.1424 .089 Uiso calc R 1 . . H
H28C .1063 .3086 -.1494 .089 Uiso calc R 1 . . H
C29 .0357(11) .211(3) -.1803(18) .073(16) Uani d . 1 . . C
H29A .0141 .2156 -.1743 .11 Uiso calc R 1 . . H
H29B .0474 .1695 -.1629 .11 Uiso calc R 1 . . H
H29C .0313 .2095 -.2196 .11 Uiso calc R 1 . . H
C30 .1172(9) .4506(19) .1172(16) .028(10) Uani d . 1 . . C
C31 .1127(9) .466(2) .1650(16) .033(11) Uani d . 1 . . C
H31 .1198 .4345 .1943 .039 Uiso calc R 1 . . H
C32 .0980(9) .5278(19) .1713(17) .033(11) Uani d . 1 . . C
H32 .0969 .539 .2058 .039 Uiso calc R 1 . . H
C33 .0851(9) .5726(19) .1287(16) .026(10) Uani d . 1 . . C
C34 .0880(10) .555(2) .0801(16) .035(11) Uani d . 1 . . C
H34 .0789 .5847 .0498 .042 Uiso calc R 1 . . H
C35 .1034(11) .495(2) .0733(17) .041(12) Uani d . 1 . . C
H35 .1047 .4847 .0388 .049 Uiso calc R 1 . . H
C36 .0711(10) .643(2) .1374(16) .030(10) Uani d . 1 . . C
C37 .0455(10) .670(2) .0840(16) .045(13) Uani d . 1 . . C
H37A .0273 .6362 .0691 .067 Uiso calc R 1 . . H
H37B .057 .6775 .0578 .067 Uiso calc R 1 . . H
H37C .0359 .7134 .0907 .067 Uiso calc R 1 . . H
C38 .1006(11) .694(2) .159(2) .060(15) Uani d . 1 . . C
H38A .1106 .7009 .1305 .091 Uiso calc R 1 . . H
H38B .1179 .675 .1915 .091 Uiso calc R 1 . . H
H38C .0922 .7375 .1671 .091 Uiso calc R 1 . . H
C39 .0535(11) .639(2) .1785(19) .055(14) Uani d . 1 . . C
H39A .0459 .685 .1842 .082 Uiso calc R 1 . . H
H39B .0694 .6211 .2132 .082 Uiso calc R 1 . . H
H39C .0338 .6082 .1648 .082 Uiso calc R 1 . . H
C40 .1605(9) .393(2) .0989(16) .033(11) Uani d . 1 . . C
C41 .1785(10) .458(2) .0937(19) .054(14) Uani d . 1 . . C
H41A .1733 .4685 .055 .08 Uiso calc R 1 . . H
H41B .2031 .4518 .1117 .08 Uiso calc R 1 . . H
H41C .171 .4963 .1109 .08 Uiso calc R 1 . . H
C42 .1758(9) .3257(18) .0902(15) .026(10) Uani d . 1 . . C
C43 .2000(9) .320(2) .0660(17) .037(11) Uani d . 1 . . C
H43 .2083 .3597 .0534 .044 Uiso calc R 1 . . H
C44 .2114(9) .255(2) .0610(17) .039(12) Uani d . 1 . . C
H44 .2272 .249 .0431 .046 Uiso calc R 1 . . H
C45 .2003(10) .198(2) .0814(16) .037(11) Uani d . 1 . . C
H45 .2089 .1534 .0792 .045 Uiso calc R 1 . . H
C46 .1764(9) .2086(19) .1050(15) .025(10) Uani d . 1 . . C
C47 .1622(9) .1531(18) .1301(15) .026(10) Uani d . 1 . . C
C48 .1786(10) .0836(19) .1385(18) .044(12) Uani d . 1 . . C
H48A .2013 .0866 .1666 .066 Uiso calc R 1 . . H
H48B .1804 .0677 .1042 .066 Uiso calc R 1 . . H
H48C .1647 .0511 .1501 .066 Uiso calc R 1 . . H
C49 .1218(10) .1190(18) .1665(16) .025(10) Uani d . 1 . . C
C50 .0941(11) .082(2) .1352(18) .050(14) Uani d . 1 . . C
H50 .0839 .0923 .0974 .06 Uiso calc R 1 . . H
C51 .0808(11) .031(2) .1572(19) .053(14) Uani d . 1 . . C
H51 .062 .0053 .134 .063 Uiso calc R 1 . . H
C52 .0938(10) .015(2) .2124(17) .033(11) Uani d . 1 . . C
C53 .1208(10) .054(2) .2448(17) .040(12) Uani d . 1 . . C
H53 .1298 .0467 .2831 .047 Uiso calc R 1 . . H
C54 .1352(10) .106(2) .2213(17) .036(12) Uani d . 1 . . C
H54 .1544 .1308 .2438 .043 Uiso calc R 1 . . H
C55 .0800(10) -.043(2) .2360(17) .035(11) Uani d . 1 . . C
C56 .0427(13) -.034(3) .226(3) .12(3) Uani d . 1 . . C
H56A .0342 -.0735 .24 .179 Uiso calc R 1 . . H
H56B .0302 -.0295 .1865 .179 Uiso calc R 1 . . H
H56C .0395 .0081 .2442 .179 Uiso calc R 1 . . H
C57 .0841(15) -.110(2) .210(3) .11(3) Uani d . 1 . . C
H57A .0799 -.1484 .2306 .171 Uiso calc R 1 . . H
H57B .1073 -.1128 .2096 .171 Uiso calc R 1 . . H
H57C .0678 -.1113 .1723 .171 Uiso calc R 1 . . H
C58 .0976(13) -.052(3) .298(2) .09(2) Uani d . 1 . . C
H58A .0895 -.0945 .3099 .138 Uiso calc R 1 . . H
H58B .0923 -.0128 .3171 .138 Uiso calc R 1 . . H
H58C .1223 -.055 .3076 .138 Uiso calc R 1 . . H
C59 .0599(12) .411(2) .3358(18) .048(13) Uani d . 1 . . C
C60 .0649(13) .442(2) .286(2) .074(17) Uani d . 1 . . C
C61 .0381(11) .441(2) .3577(18) .046(13) Uani d . 1 . . C
H61 .0289 .4851 .3442 .055 Uiso calc R 1 . . H
C62 .0292(10) .412(2) .3977(19) .041(12) Uani d . 1 . . C
C63 .0045(11) .449(2) .417(2) .066(15) Uani d . 1 . . C
C64 .1355(16) .305(2) .515(2) .11(3) Uani d . 1 . . C
C65 .1672(11) .334(2) .553(2) .056(14) Uani d . 1 . . C
C66 .1240(13) .240(3) .538(2) .10(2) Uani d . 1 . . C
H66 .1392 .2192 .5703 .119 Uiso calc R 1 . . H
C67 .0888(14) .206(3) .510(2) .09(2) Uani d . 1 . . C
C68 .0828(10) .145(2) .5405(19) .048(13) Uani d . 1 . . C
C69 .0334(16) .105(2) .341(3) .16(4) Uani d . 1 . . C
C70 .0523(13) .156(2) .371(2) .071(17) Uani d . 1 . . C
C71 .0878(17) .128(3) .386(2) .09(2) Uani d . 1 . . C
H71 .0916 .0804 .3843 .111 Uiso calc R 1 . . H
C72 .120(2) .183(4) .407(3) .17(4) Uani d . 1 . . C
C73 .1503(13) .144(2) .416(2) .068(16) Uani d . 1 . . C
C74 .2598(9) .444(2) .5679(16) .035(11) Uani d . 1 . . C
C75 .2684(11) .427(2) .6279(17) .045(12) Uani d . 1 . . C
C76 .2537(10) .389(2) .5309(17) .037(12) Uani d . 1 . . C
H76 .2548 .3432 .5441 .044 Uiso calc R 1 . . H
C77 .2460(9) .4003(19) .4747(17) .032(11) Uani d . 1 . . C
C78 .2389(11) .335(2) .4397(17) .047(13) Uani d . 1 . . C
C79 .2983(10) .646(2) .5632(19) .043(12) Uani d . 1 . . C
C80 .3035(11) .700(2) .608(2) .062(15) Uani d . 1 . . C
C81 .3276(10) .612(2) .5629(19) .043(13) Uani d . 1 . . C
H81 .3487 .6204 .5914 .051 Uiso calc R 1 . . H
C82 .3264(10) .565(2) .5220(19) .042(12) Uani d . 1 . . C
C83 .3608(11) .5441(19) .5201(19) .047(13) Uani d . 1 . . C
C84 .1783(11) .563(2) .428(2) .047(13) Uani d . 1 . . C
C85 .1425(12) .551(3) .430(2) .074(17) Uani d . 1 . . C
C86 .1802(11) .573(2) .3763(19) .048(13) Uani d . 1 . . C
H86 .1602 .5687 .3447 .058 Uiso calc R 1 . . H
C87 .2118(12) .5894(19) .3705(18) .044(13) Uani d . 1 . . C
C88 .2098(12) .603(2) .315(2) .060(14) Uani d . 1 . . C
O1S 0 0 .5 .26(3) Uani d SU 1 . . O
C1S .017(3) -.047(5) .482(4) .21(3) Uani d U 1 . . C
C2S .019(3) -.089(5) .448(6) .28(4) Uani d U 1 . . C

loop_
_atom_site_aniso_label
_atom_site_aniso_U_11
_atom_site_aniso_U_22
_atom_site_aniso_U_33
_atom_site_aniso_U_12
_atom_site_aniso_U_13
_atom_site_aniso_U_23
Zn1 .022(3) .031(3) .020(3) -.001(2) .008(2) -.001(2)
Zn2 .035(3) .032(3) .035(3) .007(2) .017(3) .006(3)
Zn3 .039(3) .030(3) .045(3) -.002(3) .018(3) .001(3)
F1 .16(3) .12(3) .11(3) .03(2) .09(3) .06(2)
F2 .19(4) .09(2) .035(19) .02(2) .02(2) .010(16)
F3 .23(4) .05(2) .08(2) .03(2) .09(3) .035(17)
F4 .08(3) .13(3) .22(5) .01(2) .09(3) -.03(3)
F5 .18(4) .04(2) .34(6) .06(2) .20(4) .07(3)
F6 .19(4) .28(5) .08(3) .18(4) .04(3) -.01(3)
F7 .09(3) .10(3) .13(3) -.031(19) .03(2) .03(2)
F8 .09(3) .13(3) .11(3) .00(2) .03(2) -.04(2)
F9 .06(2) .06(2) .17(3) .016(16) .00(2) -.02(2)
F10 .09(2) .07(2) .12(3) .011(15) .08(2) .022(18)
F11 .09(3) .24(5) .09(3) .00(3) -.02(2) .04(3)
F12 .17(4) .07(3) .32(6) -.05(2) .16(4) -.10(3)
F13 .10(3) .12(3) .16(4) -.02(2) .04(3) -.02(3)
F14 .054(17) .048(17) .08(2) -.009(13) .024(16) -.013(15)
F15 .06(2) .08(2) .06(2) -.010(16) .001(17) -.013(16)
F16 .07(3) .24(5) .11(3) -.03(3) .00(2) -.03(3)
F17 .10(3) .07(2) .22(4) .026(18) .13(3) .03(2)
F18 .15(3) .08(3) .11(3) -.04(2) .06(3) .00(2)
F19 .055(18) .12(2) .030(16) .001(17) -.004(14) -.016(16)
F20 .08(2) .12(3) .06(2) .055(18) .044(17) .020(18)
F21 .11(2) .059(19) .046(18) .006(16) .028(17) .014(14)
F22 .09(2) .060(18) .041(17) -.015(15) .026(16) -.009(14)
F23 .08(2) .063(19) .053(18) -.043(15) .017(16) -.011(14)
F24 .10(2) .047(18) .08(2) .018(16) .004(18) -.026(16)
F25 .13(3) .045(19) .12(3) -.024(17) .06(2) -.031(18)
F26 .046(18) .13(3) .10(3) -.006(17) .010(18) -.06(2)
F27 .06(2) .11(3) .08(2) .001(16) .032(17) -.021(18)
F28 .047(17) .08(2) .060(19) .011(14) .014(15) .004(16)
F29 .056(19) .068(19) .09(2) -.001(14) .038(17) .019(16)
F30 .055(18) .060(19) .09(2) .008(13) .039(17) -.011(16)
F31 .036(18) .18(3) .09(3) -.023(19) .002(17) .03(2)
F32 .07(2) .13(3) .14(3) -.028(19) .04(2) .06(2)
F33 .05(2) .16(3) .12(3) .019(19) .03(2) .01(2)
F34 .09(3) .57(9) .04(3) -.10(4) -.01(2) .06(4)
F35 .429(16) .090(15) .093(15) -.034(6) .134(8) .007(6)
F36 .271(16) .170(16) .105(15) .086(6) .107(8) .010(6)
O1 .06(2) .035(18) .032(18) .012(14) .025(16) .007(14)
O2 .044(19) .041(19) .07(2) .014(14) .032(17) .017(16)
O3 .05(2) .032(17) .037(18) .004(14) .015(16) -.001(14)
O4 .043(19) .07(2) .05(2) .019(15) .028(16) .028(17)
O5 .035(17) .037(18) .035(18) .016(13) .015(15) .008(14)
O6 .032(17) .035(18) .06(2) .010(14) .008(15) .001(16)
O7 .05(2) .038(18) .034(18) -.002(14) .015(15) -.003(14)
O8 .049(19) .028(17) .037(18) -.001(14) .008(15) .011(14)
O9 .036(18) .031(18) .06(2) .001(14) .018(16) -.002(15)
O10 .039(18) .046(19) .05(2) -.003(14) .020(16) -.004(16)
O11 .039(19) .05(2) .05(2) -.001(14) .015(16) .006(16)
O12 .023(17) .05(2) .06(2) .000(14) -.008(16) -.017(17)
N1 .027(19) .02(2) .026(19) -.010(16) .011(16) .001(16)
N2 .016(17) .03(2) .017(17) -.004(14) -.002(15) -.005(15)
N3 .018(17) .03(2) .014(17) -.006(14) .002(15) -.001(15)
N4 .019(18) .03(2) .03(2) .002(15) .012(16) .005(15)
N5 .020(18) .02(2) .018(18) .002(14) .002(15) .000(15)
N6 .03(2) .03(2) .022(19) -.005(15) .009(16) -.001(16)
C1 .03(3) .02(3) .03(3) -.01(2) .00(2) .00(2)
C2 .03(3) .02(3) .07(4) .00(2) .01(3) .01(2)
C3 .03(3) .03(3) .07(3) .00(2) .01(3) .00(3)
C4 .02(3) .03(3) .03(3) .00(2) .00(2) .00(2)
C5 .04(3) .02(3) .10(5) -.01(3) .02(3) -.01(3)
C6 .03(3) .04(3) .07(4) .00(2) .00(3) .00(3)
C7 .02(3) .04(3) .04(3) -.01(2) .00(2) .00(2)
C8 .03(3) .04(3) .06(4) -.01(2) -.01(3) -.01(3)
C9 .04(3) .06(3) .07(4) -.02(2) .01(3) .01(3)
C10 .03(3) .04(3) .07(4) .00(2) .02(3) .00(3)
C11 .02(2) .03(3) .03(2) .00(2) .00(2) .00(2)
C12 .04(3) .10(4) .03(3) .00(3) -.01(2) -.01(3)
C13 .02(2) .03(3) .03(2) .002(19) .01(2) .00(2)
C14 .03(3) .05(3) .02(3) .00(2) .01(2) .00(2)
C15 .04(3) .05(3) .03(3) -.01(2) .02(3) .00(2)
C16 .02(3) .04(3) .04(3) .00(2) .01(2) .00(2)
C17 .03(2) .02(2) .03(2) -.004(18) .01(2) -.003(19)
C18 .03(2) .02(2) .03(2) .003(18) .01(2) .003(19)
C19 .03(3) .04(3) .02(2) -.01(2) .00(2) -.01(2)
C20 .01(2) .03(3) .02(2) -.003(19) -.001(19) .00(2)
C21 .04(3) .03(3) .02(2) .01(2) .00(2) .00(2)
C22 .05(3) .05(3) .03(3) .02(2) .02(2) .02(2)
C23 .03(2) .04(3) .03(2) .00(2) .01(2) .00(2)
C24 .08(4) .06(3) .03(3) .04(3) .02(3) .00(3)
C25 .06(3) .05(3) .03(3) .03(3) .01(3) .01(2)
C26 .05(3) .08(4) .02(3) .02(3) .02(2) -.01(3)
C27 .06(4) .09(4) .03(3) .04(3) .02(3) .02(3)
C28 .06(3) .09(4) .03(3) .03(3) .02(3) .00(3)
C29 .06(4) .11(5) .03(3) .00(3) .01(3) -.02(3)
C30 .03(2) .02(2) .03(3) -.01(2) .01(2) .00(2)
C31 .04(3) .05(3) .02(2) .00(2) .01(2) .01(2)
C32 .04(3) .03(3) .04(3) .01(2) .02(2) -.01(2)
C33 .03(2) .03(3) .03(3) .01(2) .01(2) .00(2)
C34 .05(3) .03(3) .02(3) .01(2) .02(2) .01(2)
C35 .07(3) .04(3) .03(3) .01(3) .03(3) .00(2)
C36 .04(3) .03(3) .03(3) .00(2) .02(2) .00(2)
C37 .05(3) .04(3) .04(3) .02(2) .02(3) .00(2)
C38 .06(3) .03(3) .09(4) .00(2) .02(3) -.02(3)
C39 .07(4) .04(3) .07(4) .02(2) .05(3) .01(3)
C40 .02(2) .03(3) .04(3) .00(2) .00(2) .00(2)
C41 .05(3) .04(3) .09(4) -.01(2) .04(3) .00(3)
C42 .03(2) .01(2) .03(3) -.007(19) .01(2) -.007(19)
C43 .03(3) .03(3) .06(3) -.01(2) .02(2) .00(2)
C44 .03(3) .04(3) .05(3) .00(2) .03(2) -.01(3)
C45 .03(3) .04(3) .04(3) .00(2) .01(2) -.01(2)
C46 .02(2) .03(2) .02(2) .00(2) .00(2) .00(2)
C47 .03(2) .02(2) .03(2) .005(19) .00(2) .00(2)
C48 .05(3) .04(3) .06(3) .02(2) .03(3) .01(2)
C49 .03(3) .02(2) .02(2) .00(2) .01(2) .00(2)
C50 .05(3) .06(4) .02(3) -.02(3) .00(3) .00(3)
C51 .06(3) .05(3) .04(3) -.03(3) .00(3) .00(3)
C52 .02(3) .04(3) .04(3) .01(2) .01(2) .01(2)
C53 .05(3) .04(3) .03(3) .00(2) .01(2) .00(2)
C54 .03(3) .04(3) .03(3) -.01(2) .00(2) .00(2)
C55 .05(3) .03(3) .04(3) .00(2) .02(2) .00(2)
C56 .07(4) .10(5) .21(8) .03(3) .08(5) .08(5)
C57 .19(7) .03(3) .19(7) -.03(4) .15(6) -.01(4)
C58 .12(5) .10(5) .06(4) -.05(4) .03(4) .02(3)
C59 .07(4) .04(3) .03(3) .00(3) .01(3) .00(2)
C60 .11(5) .06(4) .05(3) .02(3) .03(3) .02(3)
C61 .06(3) .03(3) .04(3) .00(3) .02(3) .00(2)
C62 .05(3) .03(3) .06(3) .01(2) .03(3) .01(2)
C63 .05(3) .08(4) .08(4) .02(3) .04(3) .01(3)
C64 .15(6) .03(3) .08(5) -.03(4) -.04(4) .00(3)
C65 .05(3) .05(3) .07(4) -.01(3) .01(3) -.01(3)
C66 .04(4) .13(6) .10(5) .01(4) -.01(4) -.02(4)
C67 .09(5) .12(5) .11(5) .07(4) .08(4) .07(4)
C68 .04(3) .04(3) .07(3) .00(2) .02(3) .01(3)
C69 .14(6) .01(3) .17(7) .03(3) -.15(5) -.03(3)
C70 .04(4) .05(4) .09(4) .00(3) -.01(3) -.01(3)
C71 .14(6) .07(4) .10(5) .00(4) .08(5) .00(4)
C72 .21(8) .17(7) .24(9) .16(7) .22(7) .18(7)
C73 .11(4) .03(3) .10(4) .04(3) .08(4) .02(3)
C74 .02(2) .06(3) .02(2) .00(2) .00(2) .00(2)
C75 .06(3) .04(3) .04(3) .00(2) .02(3) .00(2)
C76 .04(3) .03(3) .04(3) .01(2) .01(2) .02(2)
C77 .02(3) .03(3) .04(3) -.01(2) .01(2) -.01(2)
C78 .06(3) .03(3) .04(3) .01(2) .00(3) .01(2)
C79 .04(3) .04(3) .06(4) -.01(2) .03(3) -.01(2)
C80 .05(3) .06(3) .07(4) -.01(3) .02(3) -.03(3)
C81 .03(3) .04(3) .06(3) -.01(2) .01(3) -.01(3)
C82 .05(3) .02(3) .06(3) .01(2) .03(3) .00(2)
C83 .05(3) .02(3) .08(4) -.01(2) .04(3) .00(2)
C84 .05(3) .03(3) .07(4) -.01(2) .02(3) .01(3)
C85 .05(3) .10(4) .07(4) -.01(3) .02(3) .02(3)
C86 .04(3) .06(3) .04(3) .00(2) .01(3) .00(3)
C87 .08(4) .01(2) .05(3) -.01(2) .03(3) .00(2)
C88 .07(4) .06(4) .05(3) .01(3) .03(3) .02(3)
O1S .10(3) .09(3) .60(3) .030(6) .127(11) .154(6)
C1S .31(3) .16(3) .15(3) -.141(6) .076(13) -.038(6)
C2S .21(4) .22(4) .49(4) .096(6) .207(16) .193(6)

loop_
_atom_type_symbol
_atom_type_description
_atom_type_scat_dispersion_real
_atom_type_scat_dispersion_imag
_atom_type_scat_source
C C .0033 .0016 'International Tables Vol C Tables 4.2.6.8 and 6.1.1.4'
H H 0 0 'International Tables Vol C Tables 4.2.6.8 and 6.1.1.4'
N N .0061 .0033 'International Tables Vol C Tables 4.2.6.8 and 6.1.1.4'
O O .0106 .006 'International Tables Vol C Tables 4.2.6.8 and 6.1.1.4'
F F .0171 .0103 'International Tables Vol C Tables 4.2.6.8 and 6.1.1.4'
Zn Zn .2839 1.4301 'International Tables Vol C Tables 4.2.6.8 and 6.1.1.4'

loop_
_geom_angle_atom_site_label_1
_geom_angle_atom_site_label_2
_geom_angle_atom_site_label_3
_geom_angle_site_symmetry_3
_geom_angle
_geom_angle_publ_flag
N5 Zn1 N2 . 165.2(11) yes
N5 Zn1 N3 . 111.5(11) yes
N2 Zn1 N3 . 75.4(11) yes
N5 Zn1 N4 . 76.6(11) yes
N2 Zn1 N4 . 116.6(11) yes
N3 Zn1 N4 . 95.4(11) yes
N5 Zn1 N1 . 99.2(12) yes
N2 Zn1 N1 . 74.0(11) yes
N3 Zn1 N1 . 149.1(12) yes
N4 Zn1 N1 . 95.1(11) yes
N5 Zn1 N6 . 73.9(11) yes
N2 Zn1 N6 . 92.9(11) yes
N3 Zn1 N6 . 94.1(10) yes
N4 Zn1 N6 . 150.5(11) yes
N1 Zn1 N6 . 90.9(11) yes
O2 Zn2 O3 . 95.7(11) yes
O2 Zn2 O1 . 86.6(11) yes
O3 Zn2 O1 . 99.3(11) yes
O2 Zn2 O5 . 173.5(11) yes
O3 Zn2 O5 . 85.2(11) yes
O1 Zn2 O5 . 86.9(11) yes
O2 Zn2 O4 . 88.4(11) yes
O3 Zn2 O4 . 85.7(11) yes
O1 Zn2 O4 . 173.2(11) yes
O5 Zn2 O4 . 98.1(11) yes
O2 Zn2 O6 . 98.8(11) yes
O3 Zn2 O6 . 160.3(10) yes
O1 Zn2 O6 . 94.8(11) yes
O5 Zn2 O6 . 81.8(10) yes
O4 Zn2 O6 . 81.5(12) yes
O12 Zn3 O8 . 87.5(11) yes
O12 Zn3 O7 . 175.3(11) yes
O8 Zn3 O7 . 89.2(11) yes
O12 Zn3 O11 . 86.0(11) yes
O8 Zn3 O11 . 92.2(11) yes
O7 Zn3 O11 . 90.8(11) yes
O12 Zn3 O9 . 99.6(11) yes
O8 Zn3 O9 . 169.1(11) yes
O7 Zn3 O9 . 84.0(11) yes
O11 Zn3 O9 . 96.4(11) yes
O12 Zn3 O10 . 85.8(11) yes
O8 Zn3 O10 . 87.1(11) yes
O7 Zn3 O10 . 97.4(11) yes
O11 Zn3 O10 . 171.8(12) yes
O9 Zn3 O10 . 85.3(11) yes
C59 O1 Zn2 . 127(2) ?
C62 O2 Zn2 . 126(2) ?
C64 O3 Zn2 . 124(2) ?
C67 O4 Zn2 . 130(3) ?
C72 O5 Zn2 . 131(3) ?
C70 O6 Zn2 . 120(3) ?
C74 O7 Zn3 . 124.6(19) ?
C77 O8 Zn3 . 126(2) ?
C79 O9 Zn3 . 122(2) ?
C82 O10 Zn3 . 123(2) ?
C84 O11 Zn3 . 122(2) ?
C87 O12 Zn3 . 128(2) ?
C11 N1 C1 . 121(3) ?
C11 N1 Zn1 . 116.8(19) ?
C1 N1 Zn1 . 122(2) ?
C17 N2 C13 . 122(2) ?
C17 N2 Zn1 . 117.9(18) ?
C13 N2 Zn1 . 118.9(17) ?
C18 N3 C20 . 120(2) ?
C18 N3 Zn1 . 117.2(18) ?
C20 N3 Zn1 . 122.4(17) ?
C40 N4 C30 . 119(2) ?
C40 N4 Zn1 . 113.7(18) ?
C30 N4 Zn1 . 126.2(18) ?
C42 N5 C46 . 119(2) ?
C42 N5 Zn1 . 118.7(18) ?
C46 N5 Zn1 . 122.4(19) ?
C47 N6 C49 . 119(2) ?
C47 N6 Zn1 . 113.1(18) ?
C49 N6 Zn1 . 126.8(19) ?
C6 C1 C2 . 119(4) ?
C6 C1 N1 . 122(4) ?
C2 C1 N1 . 119(4) ?
C1 C2 C3 . 118(4) ?
C1 C2 H2 . 120.8 ?
C3 C2 H2 . 120.8 ?
C4 C3 C2 . 124(4) ?
C4 C3 H3 . 118 ?
C2 C3 H3 . 118 ?
C5 C4 C3 . 116(4) ?
C5 C4 C7 . 120(4) ?
C3 C4 C7 . 124(4) ?
C4 C5 C6 . 122(4) ?
C4 C5 H5 . 119 ?
C6 C5 H5 . 119 ?
C1 C6 C5 . 121(4) ?
C1 C6 H6 . 119.6 ?
C5 C6 H6 . 119.6 ?
C4 C7 C9 . 110(3) ?
C4 C7 C8 . 107(4) ?
C9 C7 C8 . 110(4) ?
C4 C7 C10 . 111(3) ?
C9 C7 C10 . 109(4) ?
C8 C7 C10 . 110(4) ?
C7 C8 H8A . 109.5 ?
C7 C8 H8B . 109.5 ?
H8A C8 H8B . 109.5 ?
C7 C8 H8C . 109.5 ?
H8A C8 H8C . 109.5 ?
H8B C8 H8C . 109.5 ?
C7 C9 H9A . 109.5 ?
C7 C9 H9B . 109.5 ?
H9A C9 H9B . 109.5 ?
C7 C9 H9C . 109.5 ?
H9A C9 H9C . 109.5 ?
H9B C9 H9C . 109.5 ?
C7 C10 H10A . 109.5 ?
C7 C10 H10B . 109.5 ?
H10A C10 H10B . 109.5 ?
C7 C10 H10C . 109.5 ?
H10A C10 H10C . 109.5 ?
H10B C10 H10C . 109.5 ?
N1 C11 C13 . 116(3) ?
N1 C11 C12 . 126(3) ?
C13 C11 C12 . 118(4) ?
C11 C12 H12A . 109.5 ?
C11 C12 H12B . 109.5 ?
H12A C12 H12B . 109.5 ?
C11 C12 H12C . 109.5 ?
H12A C12 H12C . 109.5 ?
H12B C12 H12C . 109.5 ?
N2 C13 C14 . 121(3) ?
N2 C13 C11 . 114(3) ?
C14 C13 C11 . 125(4) ?
C13 C14 C15 . 118(4) ?
C13 C14 H14 . 121.1 ?
C15 C14 H14 . 121.1 ?
C14 C15 C16 . 120(4) ?
C14 C15 H15 . 119.9 ?
C16 C15 H15 . 119.9 ?
C17 C16 C15 . 118(4) ?
C17 C16 H16 . 120.9 ?
C15 C16 H16 . 120.9 ?
N2 C17 C16 . 120(4) ?
N2 C17 C18 . 115(3) ?
C16 C17 C18 . 125(4) ?
N3 C18 C19 . 127(3) ?
N3 C18 C17 . 114(3) ?
C19 C18 C17 . 119(3) ?
C18 C19 H19A . 109.4 ?
C18 C19 H19B . 109.5 ?
H19A C19 H19B . 109.5 ?
C18 C19 H19C . 109.5 ?
H19A C19 H19C . 109.5 ?
H19B C19 H19C . 109.5 ?
C25 C20 C21 . 117(4) ?
C25 C20 N3 . 120(3) ?
C21 C20 N3 . 123(3) ?
C20 C21 C22 . 121(4) ?
C20 C21 H21 . 119.6 ?
C22 C21 H21 . 119.6 ?
C23 C22 C21 . 123(4) ?
C23 C22 H22 . 118.7 ?
C21 C22 H22 . 118.7 ?
C22 C23 C24 . 116(4) ?
C22 C23 C26 . 124(4) ?
C24 C23 C26 . 120(4) ?
C25 C24 C23 . 122(4) ?
C25 C24 H24 . 119.1 ?
C23 C24 H24 . 119.1 ?
C24 C25 C20 . 121(4) ?
C24 C25 H25 . 119.3 ?
C20 C25 H25 . 119.3 ?
C28 C26 C23 . 110(4) ?
C28 C26 C27 . 108(4) ?
C23 C26 C27 . 112(4) ?
C28 C26 C29 . 109(4) ?
C23 C26 C29 . 108(4) ?
C27 C26 C29 . 109(4) ?
C26 C27 H27A . 109.4 ?
C26 C27 H27B . 109.5 ?
H27A C27 H27B . 109.5 ?
C26 C27 H27C . 109.5 ?
H27A C27 H27C . 109.5 ?
H27B C27 H27C . 109.5 ?
C26 C28 H28A . 109.5 ?
C26 C28 H28B . 109.5 ?
H28A C28 H28B . 109.5 ?
C26 C28 H28C . 109.4 ?
H28A C28 H28C . 109.5 ?
H28B C28 H28C . 109.5 ?
C26 C29 H29A . 109.4 ?
C26 C29 H29B . 109.5 ?
H29A C29 H29B . 109.5 ?
C26 C29 H29C . 109.5 ?
H29A C29 H29C . 109.5 ?
H29B C29 H29C . 109.5 ?
C31 C30 C35 . 118(4) ?
C31 C30 N4 . 121(4) ?
C35 C30 N4 . 121(4) ?
C30 C31 C32 . 121(4) ?
C30 C31 H31 . 119.4 ?
C32 C31 H31 . 119.4 ?
C33 C32 C31 . 121(4) ?
C33 C32 H32 . 119.5 ?
C31 C32 H32 . 119.5 ?
C34 C33 C32 . 117(4) ?
C34 C33 C36 . 122(4) ?
C32 C33 C36 . 120(4) ?
C35 C34 C33 . 123(4) ?
C35 C34 H34 . 118.5 ?
C33 C34 H34 . 118.6 ?
C34 C35 C30 . 120(4) ?
C34 C35 H35 . 120.2 ?
C30 C35 H35 . 120.1 ?
C39 C36 C37 . 108(4) ?
C39 C36 C38 . 108(4) ?
C37 C36 C38 . 109(4) ?
C39 C36 C33 . 112(3) ?
C37 C36 C33 . 111(3) ?
C38 C36 C33 . 109(3) ?
C36 C37 H37A . 109.5 ?
C36 C37 H37B . 109.4 ?
H37A C37 H37B . 109.5 ?
C36 C37 H37C . 109.5 ?
H37A C37 H37C . 109.5 ?
H37B C37 H37C . 109.5 ?
C36 C38 H38A . 109.5 ?
C36 C38 H38B . 109.5 ?
H38A C38 H38B . 109.5 ?
C36 C38 H38C . 109.5 ?
H38A C38 H38C . 109.5 ?
H38B C38 H38C . 109.5 ?
C36 C39 H39A . 109.5 ?
C36 C39 H39B . 109.4 ?
H39A C39 H39B . 109.5 ?
C36 C39 H39C . 109.5 ?
H39A C39 H39C . 109.5 ?
H39B C39 H39C . 109.5 ?
N4 C40 C41 . 127(4) ?
N4 C40 C42 . 116(3) ?
C41 C40 C42 . 117(4) ?
C40 C41 H41A . 109.5 ?
C40 C41 H41B . 109.5 ?
H41A C41 H41B . 109.5 ?
C40 C41 H41C . 109.5 ?
H41A C41 H41C . 109.5 ?
H41B C41 H41C . 109.5 ?
N5 C42 C43 . 123(3) ?
N5 C42 C40 . 113(3) ?
C43 C42 C40 . 124(4) ?
C42 C43 C44 . 117(4) ?
C42 C43 H43 . 121.6 ?
C44 C43 H43 . 121.6 ?
C45 C44 C43 . 122(4) ?
C45 C44 H44 . 119.2 ?
C43 C44 H44 . 119.2 ?
C46 C45 C44 . 117(4) ?
C46 C45 H45 . 121.4 ?
C44 C45 H45 . 121.4 ?
N5 C46 C45 . 122(4) ?
N5 C46 C47 . 113(3) ?
C45 C46 C47 . 124(4) ?
N6 C47 C48 . 125(3) ?
N6 C47 C46 . 117(3) ?
C48 C47 C46 . 119(4) ?
C47 C48 H48A . 109.5 ?
C47 C48 H48B . 109.5 ?
H48A C48 H48B . 109.5 ?
C47 C48 H48C . 109.5 ?
H48A C48 H48C . 109.5 ?
H48B C48 H48C . 109.5 ?
C50 C49 C54 . 118(4) ?
C50 C49 N6 . 121(4) ?
C54 C49 N6 . 120(3) ?
C49 C50 C51 . 121(4) ?
C49 C50 H50 . 119.4 ?
C51 C50 H50 . 119.4 ?
C50 C51 C52 . 122(4) ?
C50 C51 H51 . 119 ?
C52 C51 H51 . 118.9 ?
C53 C52 C51 . 117(4) ?
C53 C52 C55 . 121(4) ?
C51 C52 C55 . 122(4) ?
C52 C53 C54 . 120(4) ?
C52 C53 H53 . 119.9 ?
C54 C53 H53 . 119.9 ?
C49 C54 C53 . 121(4) ?
C49 C54 H54 . 119.6 ?
C53 C54 H54 . 119.6 ?
C57 C55 C56 . 108(4) ?
C57 C55 C52 . 110(4) ?
C56 C55 C52 . 111(4) ?
C57 C55 C58 . 107(4) ?
C56 C55 C58 . 106(4) ?
C52 C55 C58 . 114(4) ?
C55 C56 H56A . 109.5 ?
C55 C56 H56B . 109.4 ?
H56A C56 H56B . 109.5 ?
C55 C56 H56C . 109.5 ?
H56A C56 H56C . 109.5 ?
H56B C56 H56C . 109.5 ?
C55 C57 H57A . 109.5 ?
C55 C57 H57B . 109.5 ?
H57A C57 H57B . 109.5 ?
C55 C57 H57C . 109.5 ?
H57A C57 H57C . 109.5 ?
H57B C57 H57C . 109.5 ?
C55 C58 H58A . 109.5 ?
C55 C58 H58B . 109.5 ?
H58A C58 H58B . 109.5 ?
C55 C58 H58C . 109.5 ?
H58A C58 H58C . 109.5 ?
H58B C58 H58C . 109.5 ?
O1 C59 C61 . 127(4) ?
O1 C59 C60 . 113(4) ?
C61 C59 C60 . 120(4) ?
F1 C60 F2 . 107(4) ?
F1 C60 F3 . 107(4) ?
F2 C60 F3 . 108(3) ?
F1 C60 C59 . 112(4) ?
F2 C60 C59 . 110(4) ?
F3 C60 C59 . 113(4) ?
C62 C61 C59 . 124(5) ?
C62 C61 H61 . 118.2 ?
C59 C61 H61 . 118.2 ?
O2 C62 C61 . 129(4) ?
O2 C62 C63 . 113(4) ?
C61 C62 C63 . 118(4) ?
F6 C63 F5 . 108(4) ?
F6 C63 F4 . 101(4) ?
F5 C63 F4 . 102(3) ?
F6 C63 C62 . 116(4) ?
F5 C63 C62 . 117(4) ?
F4 C63 C62 . 111(4) ?
O3 C64 C65 . 122(5) ?
O3 C64 C66 . 121(5) ?
C65 C64 C66 . 113(5) ?
F9 C65 F7 . 114(4) ?
F9 C65 F8 . 103(3) ?
F7 C65 F8 . 99(3) ?
F9 C65 C64 . 117(4) ?
F7 C65 C64 . 113(4) ?
F8 C65 C64 . 107(5) ?
C67 C66 C64 . 123(5) ?
C67 C66 H66 . 118.6 ?
C64 C66 H66 . 118.7 ?
O4 C67 C68 . 126(6) ?
O4 C67 C66 . 120(6) ?
C68 C67 C66 . 113(5) ?
F11 C68 F12 . 106(3) ?
F11 C68 F10 . 105(4) ?
F12 C68 F10 . 109(3) ?
F11 C68 C67 . 112(4) ?
F12 C68 C67 . 114(4) ?
F10 C68 C67 . 111(3) ?
F15 C69 F14 . 109(4) ?
F15 C69 C70 . 123(5) ?
F14 C69 C70 . 125(5) ?
F15 C69 F13 . 82(4) ?
F14 C69 F13 . 82(4) ?
C70 C69 F13 . 88(5) ?
O6 C70 C69 . 124(5) ?
O6 C70 C71 . 124(5) ?
C69 C70 C71 . 103(6) ?
C70 C71 C72 . 119(5) ?
C70 C71 H71 . 120.5 ?
C72 C71 H71 . 120.4 ?
O5 C72 C73 . 134(8) ?
O5 C72 C71 . 117(6) ?
C73 C72 C71 . 107(6) ?
F16 C73 F17 . 110(4) ?
F16 C73 F18 . 99(3) ?
F17 C73 F18 . 102(3) ?
F16 C73 C72 . 112(5) ?
F17 C73 C72 . 112(4) ?
F18 C73 C72 . 120(6) ?
O7 C74 C76 . 130(4) ?
O7 C74 C75 . 113(3) ?
C76 C74 C75 . 117(4) ?
F20 C75 F19 . 107(3) ?
F20 C75 F21 . 106(3) ?
F19 C75 F21 . 105(3) ?
F20 C75 C74 . 112(3) ?
F19 C75 C74 . 112(4) ?
F21 C75 C74 . 115(3) ?
C77 C76 C74 . 121(4) ?
C77 C76 H76 . 119.5 ?
C74 C76 H76 . 119.5 ?
O8 C77 C76 . 129(4) ?
O8 C77 C78 . 116(4) ?
C76 C77 C78 . 115(4) ?
F23 C78 F22 . 108(3) ?
F23 C78 F24 . 107(3) ?
F22 C78 F24 . 106(3) ?
F23 C78 C77 . 113(4) ?
F22 C78 C77 . 111(3) ?
F24 C78 C77 . 112(3) ?
O9 C79 C81 . 127(4) ?
O9 C79 C80 . 116(4) ?
C81 C79 C80 . 116(4) ?
F26 C80 F25 . 109(3) ?
F26 C80 F27 . 106(4) ?
F25 C80 F27 . 107(3) ?
F26 C80 C79 . 116(4) ?
F25 C80 C79 . 110(4) ?
F27 C80 C79 . 110(3) ?
C82 C81 C79 . 122(4) ?
C82 C81 H81 . 119.1 ?
C79 C81 H81 . 119.1 ?
O10 C82 C81 . 129(4) ?
O10 C82 C83 . 116(4) ?
C81 C82 C83 . 115(4) ?
F28 C83 F29 . 108(3) ?
F28 C83 F30 . 107(3) ?
F29 C83 F30 . 106(3) ?
F28 C83 C82 . 115(4) ?
F29 C83 C82 . 109(3) ?
F30 C83 C82 . 112(3) ?
O11 C84 C86 . 130(4) ?
O11 C84 C85 . 113(4) ?
C86 C84 C85 . 117(4) ?
F32 C85 F31 . 110(4) ?
F32 C85 F33 . 107(4) ?
F31 C85 F33 . 106(4) ?
F32 C85 C84 . 111(4) ?
F31 C85 C84 . 113(4) ?
F33 C85 C84 . 110(4) ?
C84 C86 C87 . 121(4) ?
C84 C86 H86 . 119.6 ?
C87 C86 H86 . 119.7 ?
O12 C87 C86 . 125(4) ?
O12 C87 C88 . 120(4) ?
C86 C87 C88 . 115(4) ?
F35 C88 F34 . 105(3) ?
F35 C88 F36 . 101(4) ?
F34 C88 F36 . 99(4) ?
F35 C88 C87 . 114(4) ?
F34 C88 C87 . 121(4) ?
F36 C88 C87 . 114(4) ?
C1S O1S C1S 5_556 180(9) ?
C2S C1S O1S . 152(10) ?

loop_
_geom_bond_atom_site_label_1
_geom_bond_atom_site_label_2
_geom_bond_site_symmetry_2
_geom_bond_distance
_geom_bond_publ_flag
Zn1 N5 . 2.03(3) yes
Zn1 N2 . 2.06(3) yes
Zn1 N3 . 2.15(3) yes
Zn1 N4 . 2.19(3) yes
Zn1 N1 . 2.20(3) yes
Zn1 N6 . 2.31(3) yes
Zn2 O2 . 2.06(3) yes
Zn2 O3 . 2.06(3) yes
Zn2 O1 . 2.07(3) yes
Zn2 O5 . 2.07(3) yes
Zn2 O4 . 2.07(3) yes
Zn2 O6 . 2.13(3) yes
Zn3 O12 . 2.03(3) yes
Zn3 O8 . 2.06(3) yes
Zn3 O7 . 2.06(3) yes
Zn3 O11 . 2.07(3) yes
Zn3 O9 . 2.07(3) yes
Zn3 O10 . 2.10(3) yes
F1 C60 . 1.30(6) ?
F2 C60 . 1.32(5) ?
F3 C60 . 1.34(5) ?
F4 C63 . 1.30(5) ?
F5 C63 . 1.27(5) ?
F6 C63 . 1.26(5) ?
F7 C65 . 1.27(5) ?
F8 C65 . 1.35(5) ?
F9 C65 . 1.26(5) ?
F10 C68 . 1.30(5) ?
F11 C68 . 1.26(4) ?
F12 C68 . 1.27(5) ?
F13 C69 . 1.77(9) ?
F14 C69 . 1.33(5) ?
F15 C69 . 1.26(5) ?
F16 C73 . 1.29(6) ?
F17 C73 . 1.30(5) ?
F18 C73 . 1.32(5) ?
F19 C75 . 1.33(4) ?
F20 C75 . 1.29(5) ?
F21 C75 . 1.35(4) ?
F22 C78 . 1.32(5) ?
F23 C78 . 1.31(5) ?
F24 C78 . 1.32(4) ?
F25 C80 . 1.30(5) ?
F26 C80 . 1.29(5) ?
F27 C80 . 1.33(5) ?
F28 C83 . 1.32(5) ?
F29 C83 . 1.33(4) ?
F30 C83 . 1.33(4) ?
F31 C85 . 1.33(5) ?
F32 C85 . 1.27(5) ?
F33 C85 . 1.35(6) ?
F34 C88 . 1.25(5) ?
F35 C88 . 1.23(5) ?
F36 C88 . 1.26(5) ?
O1 C59 . 1.26(5) ?
O2 C62 . 1.25(4) ?
O3 C64 . 1.21(5) ?
O4 C67 . 1.08(5) ?
O5 C72 . 1.08(7) ?
O6 C70 . 1.24(5) ?
O7 C74 . 1.25(4) ?
O8 C77 . 1.24(4) ?
O9 C79 . 1.23(4) ?
O10 C82 . 1.23(5) ?
O11 C84 . 1.24(5) ?
O12 C87 . 1.23(5) ?
N1 C11 . 1.24(4) ?
N1 C1 . 1.44(4) ?
N2 C17 . 1.31(4) ?
N2 C13 . 1.33(4) ?
N3 C18 . 1.27(4) ?
N3 C20 . 1.42(4) ?
N4 C40 . 1.27(4) ?
N4 C30 . 1.43(4) ?
N5 C42 . 1.33(4) ?
N5 C46 . 1.35(4) ?
N6 C47 . 1.28(4) ?
N6 C49 . 1.41(4) ?
C1 C6 . 1.34(5) ?
C1 C2 . 1.36(5) ?
C2 C3 . 1.38(5) ?
C2 H2 . .95 ?
C3 C4 . 1.35(5) ?
C3 H3 . .95 ?
C4 C5 . 1.35(5) ?
C4 C7 . 1.53(5) ?
C5 C6 . 1.39(5) ?
C5 H5 . .95 ?
C6 H6 . .95 ?
C7 C9 . 1.53(6) ?
C7 C8 . 1.54(6) ?
C7 C10 . 1.55(5) ?
C8 H8A . .98 ?
C8 H8B . .98 ?
C8 H8C . .98 ?
C9 H9A . .98 ?
C9 H9B . .98 ?
C9 H9C . .98 ?
C10 H10A . .98 ?
C10 H10B . .98 ?
C10 H10C . .98 ?
C11 C13 . 1.48(5) ?
C11 C12 . 1.50(5) ?
C12 H12A . .98 ?
C12 H12B . .98 ?
C12 H12C . .98 ?
C13 C14 . 1.38(5) ?
C14 C15 . 1.38(5) ?
C14 H14 . .95 ?
C15 C16 . 1.39(5) ?
C15 H15 . .95 ?
C16 C17 . 1.39(5) ?
C16 H16 . .95 ?
C17 C18 . 1.50(5) ?
C18 C19 . 1.50(5) ?
C19 H19A . .98 ?
C19 H19B . .98 ?
C19 H19C . .98 ?
C20 C25 . 1.37(5) ?
C20 C21 . 1.37(5) ?
C21 C22 . 1.38(5) ?
C21 H21 . .95 ?
C22 C23 . 1.37(5) ?
C22 H22 . .95 ?
C23 C24 . 1.40(5) ?
C23 C26 . 1.53(5) ?
C24 C25 . 1.37(6) ?
C24 H24 . .95 ?
C25 H25 . .95 ?
C26 C28 . 1.52(6) ?
C26 C27 . 1.54(6) ?
C26 C29 . 1.57(6) ?
C27 H27A . .98 ?
C27 H27B . .98 ?
C27 H27C . .98 ?
C28 H28A . .98 ?
C28 H28B . .98 ?
C28 H28C . .98 ?
C29 H29A . .98 ?
C29 H29B . .98 ?
C29 H29C . .98 ?
C30 C31 . 1.37(5) ?
C30 C35 . 1.40(5) ?
C31 C32 . 1.38(5) ?
C31 H31 . .95 ?
C32 C33 . 1.37(5) ?
C32 H32 . .95 ?
C33 C34 . 1.37(5) ?
C33 C36 . 1.54(5) ?
C34 C35 . 1.36(5) ?
C34 H34 . .95 ?
C35 H35 . .95 ?
C36 C39 . 1.52(6) ?
C36 C37 . 1.52(5) ?
C36 C38 . 1.53(5) ?
C37 H37A . .98 ?
C37 H37B . .98 ?
C37 H37C . .98 ?
C38 H38A . .98 ?
C38 H38B . .98 ?
C38 H38C . .98 ?
C39 H39A . .98 ?
C39 H39B . .98 ?
C39 H39C . .98 ?
C40 C41 . 1.50(5) ?
C40 C42 . 1.52(5) ?
C41 H41A . .98 ?
C41 H41B . .98 ?
C41 H41C . .98 ?
C42 C43 . 1.38(5) ?
C43 C44 . 1.38(5) ?
C43 H43 . .95 ?
C44 C45 . 1.38(5) ?
C44 H44 . .95 ?
C45 C46 . 1.37(5) ?
C45 H45 . .95 ?
C46 C47 . 1.50(5) ?
C47 C48 . 1.50(5) ?
C48 H48A . .98 ?
C48 H48B . .98 ?
C48 H48C . .98 ?
C49 C50 . 1.37(5) ?
C49 C54 . 1.37(5) ?
C50 C51 . 1.37(6) ?
C50 H50 . .95 ?
C51 C52 . 1.39(6) ?
C51 H51 . .95 ?
C52 C53 . 1.38(5) ?
C52 C55 . 1.51(5) ?
C53 C54 . 1.42(5) ?
C53 H53 . .95 ?
C54 H54 . .95 ?
C55 C57 . 1.50(6) ?
C55 C56 . 1.51(6) ?
C55 C58 . 1.55(6) ?
C56 H56A . .98 ?
C56 H56B . .98 ?
C56 H56C . .98 ?
C57 H57A . .98 ?
C57 H57B . .98 ?
C57 H57C . .98 ?
C58 H58A . .98 ?
C58 H58B . .98 ?
C58 H58C . .98 ?
C59 C61 . 1.38(6) ?
C59 C60 . 1.53(7) ?
C61 C62 . 1.36(6) ?
C61 H61 . .95 ?
C62 C63 . 1.49(6) ?
C64 C65 . 1.47(6) ?
C64 C66 . 1.55(8) ?
C66 C67 . 1.54(7) ?
C66 H66 . .95 ?
C67 C68 . 1.51(6) ?
C69 C70 . 1.34(6) ?
C70 C71 . 1.50(7) ?
C71 C72 . 1.65(10) ?
C71 H71 . .95 ?
C72 C73 . 1.42(6) ?
C74 C76 . 1.41(5) ?
C74 C75 . 1.53(6) ?
C76 C77 . 1.41(6) ?
C76 H76 . .95 ?
C77 C78 . 1.53(5) ?
C79 C81 . 1.41(5) ?
C79 C80 . 1.54(6) ?
C81 C82 . 1.39(6) ?
C81 H81 . .95 ?
C82 C83 . 1.53(6) ?
C84 C86 . 1.40(6) ?
C84 C85 . 1.55(6) ?
C86 C87 . 1.43(6) ?
C86 H86 . .95 ?
C87 C88 . 1.47(6) ?
O1S C1S . 1.35(12) ?
O1S C1S 5_556 1.35(12) ?
C1S C2S . 1.24(16) ?
